data_7203826
loop_
_publ_author_name
'P\"aiv\"asaari, Jani'
'Dezelah, IV, Charles L.'
'Back, Dwayne'
'El-Kaderi, Hani M.'
'Heeg, Mary Jane'
'Putkonen, Matti'
'Niinist\"o, Lauri'
'Winter, Charles H.'

_publ_section_title
;
 Synthesis, structure and properties of volatile lanthanide complexes
 containing amidinate ligands: application for Er2O3 thin film growth
 by atomic layer deposition
;
_journal_issue 39
_journal_name_full 'Journal of Materials Chemistry'
_journal_page_first 4224
_journal_paper_doi 10.1039/b507351k
_journal_volume 15
_journal_year 2005
_chemical_formula_sum 'C30 H63 N6 Y'
_chemical_formula_weight 596.77
_chemical_name_systematic
;
?
;
_space_group_IT_number 15
_symmetry_cell_setting monoclinic
_symmetry_space_group_name_Hall '-C 2yc'
_symmetry_space_group_name_H-M 'C 1 2/c 1'
_atom_sites_solution_hydrogens geom
_atom_sites_solution_primary direct
_atom_sites_solution_secondary difmap
_audit_creation_method SHELXL-97
_cell_angle_alpha 90.00
_cell_angle_beta 116.1940(10)
_cell_angle_gamma 90.00
_cell_formula_units_Z 4
_cell_length_a 17.2830(12)
_cell_length_b 11.7794(9)
_cell_length_c 19.1659(14)
_cell_measurement_reflns_used 2901
_cell_measurement_temperature 295(2)
_cell_volume 3501.2(4)
_computing_cell_refinement 'Bruker SAINT'
_computing_data_collection 'Bruker SMART'
_computing_data_reduction 'Bruker SAINT'
_computing_molecular_graphics SHELXTL-Plus
_computing_publication_material SHELXL-93
_computing_structure_refinement 'SHELXL-97 (Sheldrick, 1997)'
_computing_structure_solution 'SHELXS-97 (Sheldrick, 1990)'
_diffrn_ambient_temperature 295(2)
_diffrn_measured_fraction_theta_full 0.934
_diffrn_measured_fraction_theta_max 0.934
_diffrn_measurement_method 'SMART CCD'
_diffrn_radiation_monochromator graphite
_diffrn_radiation_source 'fine-focus sealed tube'
_diffrn_radiation_type MoK\a
_diffrn_radiation_wavelength 0.71073
_diffrn_reflns_av_R_equivalents 0.061
_diffrn_reflns_av_sigmaI/netI 0.0992
_diffrn_reflns_limit_h_max 23
_diffrn_reflns_limit_h_min -12
_diffrn_reflns_limit_k_max 15
_diffrn_reflns_limit_k_min 0
_diffrn_reflns_limit_l_max 24
_diffrn_reflns_limit_l_min -25
_diffrn_reflns_number 21855
_diffrn_reflns_theta_full 28.30
_diffrn_reflns_theta_max 28.30
_diffrn_reflns_theta_min 2.17
_exptl_absorpt_coefficient_mu 1.691
_exptl_absorpt_correction_T_max 0.7285
_exptl_absorpt_correction_T_min 0.7285
_exptl_absorpt_correction_type multi-scan
_exptl_crystal_colour colorless
_exptl_crystal_density_diffrn 1.132
_exptl_crystal_density_method 'not measured'
_exptl_crystal_description rhomboids
_exptl_crystal_F_000 1296
_exptl_crystal_size_max 0.20
_exptl_crystal_size_mid 0.20
_exptl_crystal_size_min 0.20
_refine_diff_density_max 0.490
_refine_diff_density_min -0.278
_refine_diff_density_rms 0.067
_refine_ls_extinction_method none
_refine_ls_goodness_of_fit_ref 1.030
_refine_ls_hydrogen_treatment mixed
_refine_ls_matrix_type full
_refine_ls_number_parameters 180
_refine_ls_number_reflns 4058
_refine_ls_number_restraints 0
_refine_ls_restrained_S_all 1.030
_refine_ls_R_factor_all 0.1232
_refine_ls_R_factor_gt 0.0636
_refine_ls_shift/su_max 0.008
_refine_ls_shift/su_mean 0.000
_refine_ls_structure_factor_coef Fsqd
_refine_ls_weighting_details 'calc w=1/[\s^2^(Fo^2^)+(0.0543P)^2^+1.4688P] where P=(Fo^2^+2Fc^2^)/3'
_refine_ls_weighting_scheme calc
_refine_ls_wR_factor_gt 0.1135
_refine_ls_wR_factor_ref 0.1333
_reflns_number_gt 2497
_reflns_number_total 4058
_reflns_threshold_expression >2sigma(I)
_cod_data_source_file b507351k.txt
_cod_data_source_block yank
_cod_depositor_comments
;
The following automatic conversions were performed:
'_exptl_absorpt_correction_type' value 'Multi-scan' changed to
'multi-scan' according to
'/home/saulius/struct/CIF-dictionaries/cif_core.dic' dictionary named
'cif_core.dic' version 2.4.1 from 2010-06-29.

Automatic conversion script
Id: cif_fix_enum 1527 2010-12-29 10:47:43Z saulius 
;
_cod_original_sg_symbol_H-M C2/c
_cod_database_code 7203826

loop_
_symmetry_equiv_pos_as_xyz
'x, y, z'
'x, -y, z+1/2'
'x+1/2, y+1/2, z'
'x+1/2, -y+1/2, z+1/2'
'-x, -y, -z'
'-x, y, -z-1/2'
'-x+1/2, -y+1/2, -z'
'-x+1/2, y+1/2, -z-1/2'

loop_
_atom_site_label
_atom_site_type_symbol
_atom_site_fract_x
_atom_site_fract_y
_atom_site_fract_z
_atom_site_U_iso_or_equiv
_atom_site_adp_type
_atom_site_occupancy
_atom_site_symmetry_multiplicity
_atom_site_calc_flag
_atom_site_refinement_flags
_atom_site_disorder_assembly
_atom_site_disorder_group
Y1 Y 0.5000 0.33334(4) 0.7500 0.03805(18) Uani 1 2 d S . .
N1 N 0.46364(19) 0.5125(3) 0.68512(17) 0.0448(8) Uani 1 1 d . . .
C1 C 0.4248(3) 0.5571(3) 0.6052(2) 0.0523(10) Uani 1 1 d . . .
C2 C 0.3982(3) 0.4527(4) 0.5540(3) 0.0763(14) Uani 1 1 d . . .
H2A H 0.4485 0.4089 0.5625 0.092 Uiso 1 1 calc R . .
H2B H 0.3695 0.4754 0.5004 0.092 Uiso 1 1 calc R . .
H2C H 0.3598 0.4076 0.5665 0.092 Uiso 1 1 calc R . .
C3 C 0.4898(3) 0.6223(4) 0.5855(3) 0.0795(15) Uani 1 1 d . . .
H3A H 0.5013 0.6951 0.6107 0.095 Uiso 1 1 calc R . .
H3B H 0.4662 0.6328 0.5303 0.095 Uiso 1 1 calc R . .
H3C H 0.5425 0.5799 0.6033 0.095 Uiso 1 1 calc R . .
C4 C 0.3438(3) 0.6294(4) 0.5845(3) 0.0810(15) Uani 1 1 d . . .
H4A H 0.3053 0.5904 0.6002 0.097 Uiso 1 1 calc R . .
H4B H 0.3156 0.6419 0.5293 0.097 Uiso 1 1 calc R . .
H4C H 0.3599 0.7010 0.6109 0.097 Uiso 1 1 calc R . .
C5 C 0.5000 0.5735(4) 0.7500 0.0450(13) Uani 1 2 d S . .
C6 C 0.5000 0.7034(5) 0.7500 0.0664(18) Uani 1 2 d S . .
H6A H 0.5161 0.7305 0.7110 0.080 Uiso 0.50 1 calc PR . .
H6B H 0.5405 0.7305 0.8001 0.080 Uiso 0.50 1 calc PR . .
H6C H 0.4434 0.7305 0.7388 0.080 Uiso 0.50 1 calc PR . .
N2 N 0.5114(2) 0.1977(3) 0.8467(2) 0.0570(9) Uani 1 1 d . . .
N3 N 0.3860(2) 0.2890(3) 0.7831(2) 0.0538(9) Uani 1 1 d . . .
C7 C 0.5731(3) 0.1119(4) 0.8975(3) 0.0635(12) Uani 1 1 d . . .
C8 C 0.6517(4) 0.1257(5) 0.8827(4) 0.109(2) Uani 1 1 d . . .
H8A H 0.6356 0.1147 0.8284 0.131 Uiso 1 1 calc R . .
H8B H 0.6945 0.0705 0.9125 0.131 Uiso 1 1 calc R . .
H8C H 0.6750 0.2006 0.8977 0.131 Uiso 1 1 calc R . .
C9 C 0.6023(4) 0.1296(5) 0.9842(3) 0.0973(18) Uani 1 1 d . . .
H9A H 0.6244 0.2053 0.9983 0.117 Uiso 1 1 calc R . .
H9B H 0.6467 0.0758 1.0130 0.117 Uiso 1 1 calc R . .
H9C H 0.5542 0.1190 0.9959 0.117 Uiso 1 1 calc R . .
C10 C 0.5422(4) -0.0101(4) 0.8743(4) 0.117(2) Uani 1 1 d . . .
H10A H 0.4910 -0.0229 0.8809 0.141 Uiso 1 1 calc R . .
H10B H 0.5865 -0.0619 0.9065 0.141 Uiso 1 1 calc R . .
H10C H 0.5298 -0.0220 0.8208 0.141 Uiso 1 1 calc R . .
C11 C 0.4316(3) 0.2145(3) 0.8391(3) 0.0544(11) Uani 1 1 d . . .
C12 C 0.3972(3) 0.1568(4) 0.8911(3) 0.0826(15) Uani 1 1 d . . .
H12A H 0.4143 0.0785 0.8981 0.099 Uiso 1 1 calc R . .
H12B H 0.3354 0.1617 0.8672 0.099 Uiso 1 1 calc R . .
H12C H 0.4203 0.1941 0.9408 0.099 Uiso 1 1 calc R . .
C13 C 0.2990(2) 0.3303(4) 0.7653(2) 0.0565(10) Uani 1 1 d . . .
C14 C 0.2796(3) 0.4175(5) 0.7021(3) 0.0879(17) Uani 1 1 d . . .
H14A H 0.3187 0.4803 0.7224 0.105 Uiso 1 1 calc R . .
H14B H 0.2215 0.4440 0.6843 0.105 Uiso 1 1 calc R . .
H14C H 0.2864 0.3838 0.6596 0.105 Uiso 1 1 calc R . .
C15 C 0.2303(3) 0.2382(5) 0.7330(3) 0.0968(19) Uani 1 1 d . . .
H15A H 0.2370 0.1977 0.6925 0.116 Uiso 1 1 calc R . .
H15B H 0.1742 0.2724 0.7122 0.116 Uiso 1 1 calc R . .
H15C H 0.2365 0.1865 0.7738 0.116 Uiso 1 1 calc R . .
C16 C 0.2932(4) 0.3902(5) 0.8333(3) 0.0997(18) Uani 1 1 d . . .
H16A H 0.2990 0.3355 0.8724 0.120 Uiso 1 1 calc R . .
H16B H 0.2384 0.4276 0.8153 0.120 Uiso 1 1 calc R . .
H16C H 0.3386 0.4454 0.8549 0.120 Uiso 1 1 calc R . .

loop_
_atom_site_aniso_label
_atom_site_aniso_U_11
_atom_site_aniso_U_22
_atom_site_aniso_U_33
_atom_site_aniso_U_23
_atom_site_aniso_U_13
_atom_site_aniso_U_12
Y1 0.0448(3) 0.0342(3) 0.0375(3) 0.000 0.0203(2) 0.000
N1 0.0566(18) 0.0383(18) 0.0400(19) 0.0022(15) 0.0218(15) 0.0029(15)
C1 0.064(3) 0.049(2) 0.046(3) 0.014(2) 0.026(2) 0.008(2)
C2 0.102(4) 0.076(3) 0.046(3) 0.016(3) 0.029(3) 0.007(3)
C3 0.093(4) 0.086(4) 0.067(3) 0.022(3) 0.042(3) 0.001(3)
C4 0.081(3) 0.087(4) 0.070(3) 0.022(3) 0.028(3) 0.028(3)
C5 0.054(3) 0.035(3) 0.060(4) 0.000 0.037(3) 0.000
C6 0.090(5) 0.043(4) 0.071(5) 0.000 0.039(4) 0.000
N2 0.066(2) 0.051(2) 0.056(2) 0.0086(17) 0.0278(19) 0.0066(16)
N3 0.057(2) 0.0451(19) 0.068(2) 0.0040(18) 0.0363(19) 0.0001(16)
C7 0.076(3) 0.057(3) 0.055(3) 0.018(2) 0.026(3) 0.014(2)
C8 0.104(4) 0.119(5) 0.112(5) 0.050(4) 0.055(4) 0.052(4)
C9 0.120(5) 0.091(4) 0.061(3) 0.023(3) 0.021(3) 0.018(3)
C10 0.176(6) 0.049(3) 0.104(5) 0.014(3) 0.040(4) 0.023(4)
C11 0.065(3) 0.047(2) 0.056(3) -0.004(2) 0.031(2) -0.012(2)
C12 0.089(3) 0.089(4) 0.078(3) 0.018(3) 0.045(3) -0.015(3)
C13 0.049(2) 0.060(3) 0.066(3) 0.002(3) 0.031(2) -0.002(2)
C14 0.073(3) 0.085(4) 0.112(5) 0.018(4) 0.047(3) 0.021(3)
C15 0.067(3) 0.090(4) 0.139(6) -0.015(4) 0.051(4) -0.019(3)
C16 0.105(4) 0.107(4) 0.103(5) -0.016(4) 0.060(4) 0.013(4)

loop_
_atom_type_symbol
_atom_type_description
_atom_type_scat_dispersion_real
_atom_type_scat_dispersion_imag
_atom_type_scat_source
C C 0.0033 0.0016 'International Tables Vol C Tables 4.2.6.8 and 6.1.1.4'
H H 0.0000 0.0000 'International Tables Vol C Tables 4.2.6.8 and 6.1.1.4'
N N 0.0061 0.0033 'International Tables Vol C Tables 4.2.6.8 and 6.1.1.4'
Y Y -2.7962 3.5667 'International Tables Vol C Tables 4.2.6.8 and 6.1.1.4'

loop_
_geom_angle_atom_site_label_1
_geom_angle_atom_site_label_2
_geom_angle_atom_site_label_3
_geom_angle
_geom_angle_site_symmetry_1
_geom_angle_site_symmetry_3
_geom_angle_publ_flag
N3 Y1 N3 154.66(16) . 6_657 ?
N3 Y1 N2 105.41(12) . 6_657 ?
N3 Y1 N2 56.00(12) 6_657 6_657 ?
N3 Y1 N2 56.00(11) . . ?
N3 Y1 N2 105.41(12) 6_657 . ?
N2 Y1 N2 96.00(17) 6_657 . ?
N3 Y1 N1 96.52(11) . 6_657 ?
N3 Y1 N1 105.91(11) 6_657 6_657 ?
N2 Y1 N1 155.20(11) 6_657 6_657 ?
N2 Y1 N1 105.95(11) . 6_657 ?
N3 Y1 N1 105.91(11) . . ?
N3 Y1 N1 96.52(11) 6_657 . ?
N2 Y1 N1 105.95(11) 6_657 . ?
N2 Y1 N1 155.20(11) . . ?
N1 Y1 N1 55.84(15) 6_657 . ?
C5 N1 C1 126.2(3) . . ?
C5 N1 Y1 94.8(3) . . ?
C1 N1 Y1 138.7(3) . . ?
N1 C1 C2 104.7(3) . . ?
N1 C1 C4 114.4(4) . . ?
C2 C1 C4 107.6(4) . . ?
N1 C1 C3 112.7(3) . . ?
C2 C1 C3 107.0(4) . . ?
C4 C1 C3 109.9(4) . . ?
N1 C5 N1 114.6(5) . 6_657 ?
N1 C5 C6 122.7(2) . . ?
N1 C5 C6 122.7(2) 6_657 . ?
C11 N2 C7 125.6(4) . . ?
C11 N2 Y1 95.1(2) . . ?
C7 N2 Y1 139.1(3) . . ?
C11 N3 C13 125.6(4) . . ?
C11 N3 Y1 95.4(2) . . ?
C13 N3 Y1 138.4(3) . . ?
N2 C7 C8 104.4(4) . . ?
N2 C7 C9 114.8(4) . . ?
C8 C7 C9 107.3(4) . . ?
N2 C7 C10 113.1(4) . . ?
C8 C7 C10 105.9(5) . . ?
C9 C7 C10 110.6(4) . . ?
N2 C11 N3 113.5(4) . . ?
N2 C11 C12 122.9(4) . . ?
N3 C11 C12 123.6(4) . . ?
N3 C13 C14 104.7(3) . . ?
N3 C13 C15 113.1(4) . . ?
C14 C13 C15 107.5(4) . . ?
N3 C13 C16 113.7(4) . . ?
C14 C13 C16 107.2(4) . . ?
C15 C13 C16 110.2(4) . . ?

loop_
_geom_bond_atom_site_label_1
_geom_bond_atom_site_label_2
_geom_bond_distance
_geom_bond_site_symmetry_2
_geom_bond_publ_flag
Y1 N3 2.379(3) . ?
Y1 N3 2.379(3) 6_657 ?
Y1 N2 2.388(3) 6_657 ?
Y1 N2 2.388(3) . ?
Y1 N1 2.389(3) 6_657 ?
Y1 N1 2.389(3) . ?
N1 C5 1.329(4) . ?
N1 C1 1.471(5) . ?
C1 C2 1.513(6) . ?
C1 C4 1.533(6) . ?
C1 C3 1.539(6) . ?
C5 N1 1.329(4) 6_657 ?
C5 C6 1.530(8) . ?
N2 C11 1.336(5) . ?
N2 C7 1.480(5) . ?
N3 C11 1.341(5) . ?
N3 C13 1.469(5) . ?
C7 C8 1.515(7) . ?
C7 C9 1.522(7) . ?
C7 C10 1.529(7) . ?
C11 C12 1.527(6) . ?
C13 C14 1.508(6) . ?
C13 C15 1.523(6) . ?
C13 C16 1.523(6) . ?
